data_7106052
loop_
_publ_author_name
'Lian-Xu Shi'
'Chuan-De Wu'

_publ_section_title
;
 A nanoporous metal-organic framework with accessible Cu2+ sites for
 catalytic Henry reaction
;
_journal_name_full Chem.Commun.
_journal_page_first 2928
_journal_paper_doi 10.1039/c0cc05074a
_journal_volume 47
_journal_year 2011
_chemical_formula_sum 'C44 H34 Cu3 N4 O14'
_chemical_formula_weight 1033.37
_chemical_name_systematic
;
?
;
_space_group_IT_number 2
_symmetry_cell_setting triclinic
_symmetry_space_group_name_Hall '-P 1'
_symmetry_space_group_name_H-M 'P -1'
_atom_sites_solution_hydrogens geom
_atom_sites_solution_primary direct
_atom_sites_solution_secondary difmap
_audit_creation_method SHELXL-97
_cell_angle_alpha 100.072(9)
_cell_angle_beta 93.060(7)
_cell_angle_gamma 106.834(8)
_cell_formula_units_Z 2
_cell_length_a 9.9506(7)
_cell_length_b 15.6823(18)
_cell_length_c 21.500(2)
_cell_measurement_reflns_used 14772
_cell_measurement_temperature 293(2)
_cell_measurement_theta_max 60.06
_cell_measurement_theta_min 4.72
_cell_volume 3142.5(5)
_computing_structure_refinement 'SHELXL-97 (Sheldrick, 1997)'
_computing_structure_solution 'SHELXS-97 (Sheldrick, 1990)'
_diffrn_ambient_temperature 293(2)
_diffrn_measured_fraction_theta_full 0.961
_diffrn_measured_fraction_theta_max 0.961
_diffrn_radiation_monochromator graphite
_diffrn_radiation_source 'fine-focus sealed tube'
_diffrn_radiation_type CuK\a
_diffrn_radiation_wavelength 1.54178
_diffrn_reflns_av_R_equivalents 0.0623
_diffrn_reflns_av_sigmaI/netI 0.0919
_diffrn_reflns_limit_h_max 11
_diffrn_reflns_limit_h_min -10
_diffrn_reflns_limit_k_max 17
_diffrn_reflns_limit_k_min -15
_diffrn_reflns_limit_l_max 23
_diffrn_reflns_limit_l_min -19
_diffrn_reflns_number 14772
_diffrn_reflns_theta_full 60.06
_diffrn_reflns_theta_max 60.06
_diffrn_reflns_theta_min 4.72
_exptl_absorpt_coefficient_mu 1.612
_exptl_absorpt_correction_T_max 0.882
_exptl_absorpt_correction_T_min 0.778
_exptl_absorpt_correction_type empirical
_exptl_crystal_colour blue
_exptl_crystal_density_diffrn 1.092
_exptl_crystal_density_method 'not measured'
_exptl_crystal_description Bloc
_exptl_crystal_F_000 1050
_exptl_crystal_size_max 0.19
_exptl_crystal_size_mid 0.18
_exptl_crystal_size_min 0.08
_refine_diff_density_max 0.828
_refine_diff_density_min -0.427
_refine_diff_density_rms 0.084
_refine_ls_extinction_method none
_refine_ls_goodness_of_fit_ref 1.058
_refine_ls_hydrogen_treatment constr
_refine_ls_matrix_type full
_refine_ls_number_parameters 534
_refine_ls_number_reflns 8960
_refine_ls_number_restraints 0
_refine_ls_restrained_S_all 1.058
_refine_ls_R_factor_all 0.1731
_refine_ls_R_factor_gt 0.1221
_refine_ls_shift/su_max 0.000
_refine_ls_shift/su_mean 0.000
_refine_ls_structure_factor_coef Fsqd
_refine_ls_weighting_details 'calc w=1/[\s^2^(Fo^2^)+(0.0826P)^2^+6.5660P] where P=(Fo^2^+2Fc^2^)/3'
_refine_ls_weighting_scheme calc
_refine_ls_wR_factor_gt 0.2661
_refine_ls_wR_factor_ref 0.2836
_reflns_number_gt 4375
_reflns_number_total 8960
_reflns_threshold_expression >2sigma(I)
_cod_data_source_file C0CC05074A.TXT
_cod_data_source_block New2
_cod_original_sg_symbol_H-M P-1
_cod_database_code 7106052

loop_
_symmetry_equiv_pos_as_xyz
'x, y, z'
'-x, -y, -z'

loop_
_atom_site_label
_atom_site_type_symbol
_atom_site_fract_x
_atom_site_fract_y
_atom_site_fract_z
_atom_site_U_iso_or_equiv
_atom_site_adp_type
_atom_site_occupancy
_atom_site_symmetry_multiplicity
_atom_site_calc_flag
_atom_site_refinement_flags
_atom_site_disorder_assembly
_atom_site_disorder_group
Cu1 Cu -0.37635(12) -0.79975(9) 1.45602(8) 0.1009(5) Uani 1 1 d . . .
Cu2 Cu 1.05062(12) -0.08688(10) 1.63410(7) 0.1025(6) Uani 1 1 d . . .
Cu3 Cu 2.06546(18) -0.09959(15) 2.19724(9) 0.1415(8) Uani 1 1 d . . .
O1 O 0.8925(6) -0.1576(4) 1.5632(3) 0.1008(19) Uani 1 1 d . . .
O2 O 0.9163(6) -0.2052(5) 1.6517(4) 0.106(2) Uani 1 1 d . . .
O3 O 2.0323(13) 0.0536(13) 2.1189(6) 0.214(6) Uani 1 1 d . . .
O4 O 1.9362(18) -0.0970(13) 2.1303(8) 0.193(7) Uani 1 1 d . . .
O5 O -0.3815(7) -1.1198(5) 1.7123(4) 0.119(2) Uani 1 1 d . . .
O6 O -0.5640(6) -1.1916(4) 1.6346(3) 0.1052(19) Uani 1 1 d . . .
O7 O -0.1871(8) -0.9131(6) 1.7218(4) 0.122(2) Uani 1 1 d . . .
O8 O -0.0547(7) -1.0001(5) 1.6875(3) 0.109(2) Uani 1 1 d . . .
O9 O -0.1513(6) -1.0048(4) 1.4167(3) 0.0957(18) Uani 1 1 d . . .
O10 O -0.2436(6) -0.8945(4) 1.4427(3) 0.0962(18) Uani 1 1 d . . .
O11 O -0.4850(6) -1.1036(5) 1.3914(4) 0.108(2) Uani 1 1 d . . .
O12 O -0.6116(5) -1.1935(4) 1.4532(3) 0.0989(19) Uani 1 1 d . . .
O13 O 2.2090(8) 0.0112(8) 2.1858(4) 0.158(3) Uani 1 1 d . . .
O15 O 2.174(2) -0.1874(13) 2.1382(9) 0.271(7) Uani 1 1 d . . .
N1 N -0.1937(8) -0.7013(6) 1.4659(5) 0.101(2) Uani 1 1 d . . .
N2 N 1.1948(8) -0.0600(6) 1.7077(4) 0.101(2) Uani 1 1 d . . .
N3 N -0.4447(7) -1.1065(5) 1.5520(4) 0.0843(19) Uani 1 1 d . . .
C1 C 0.8464(10) -0.2140(7) 1.5982(6) 0.096(3) Uani 1 1 d . . .
C2 C 0.7083(10) -0.2863(7) 1.5795(6) 0.099(3) Uani 1 1 d . . .
C3 C 0.6539(10) -0.3379(8) 1.6257(6) 0.117(3) Uani 1 1 d . . .
H3A H 0.7025 -0.3275 1.6658 0.141 Uiso 1 1 calc R . .
C4 C 0.5231(10) -0.4053(7) 1.6077(6) 0.113(3) Uani 1 1 d . . .
H4A H 0.4866 -0.4425 1.6360 0.136 Uiso 1 1 calc R . .
C5 C 0.4479(10) -0.4181(7) 1.5505(6) 0.104(3) Uani 1 1 d . . .
C6 C 0.5021(10) -0.3666(7) 1.5074(6) 0.106(3) Uani 1 1 d . . .
H6A H 0.4525 -0.3760 1.4677 0.127 Uiso 1 1 calc R . .
C7 C 0.6343(9) -0.2989(7) 1.5238(6) 0.105(3) Uani 1 1 d . . .
H7A H 0.6700 -0.2624 1.4951 0.125 Uiso 1 1 calc R . .
C8 C 0.2187(10) -0.5167(7) 1.4846(7) 0.113(3) Uani 1 1 d . . .
H8A H 0.2489 -0.4924 1.4495 0.136 Uiso 1 1 calc R . .
C9 C 0.3073(11) -0.4889(7) 1.5383(7) 0.118(4) Uani 1 1 d . . .
H9A H 0.2776 -0.5171 1.5719 0.142 Uiso 1 1 calc R . .
C10 C -0.1419(10) -0.6667(7) 1.4183(6) 0.101(3) Uani 1 1 d . . .
H10A H -0.1979 -0.6840 1.3794 0.121 Uiso 1 1 calc R . .
C11 C -0.0094(10) -0.6063(7) 1.4222(6) 0.107(3) Uani 1 1 d . . .
H11A H 0.0210 -0.5816 1.3872 0.128 Uiso 1 1 calc R . .
C12 C 0.0769(9) -0.5829(7) 1.4772(6) 0.099(3) Uani 1 1 d . . .
C13 C 0.0260(11) -0.6193(8) 1.5307(7) 0.124(4) Uani 1 1 d . . .
H13A H 0.0817 -0.6036 1.5695 0.149 Uiso 1 1 calc R . .
C14 C -0.1189(12) -0.6831(8) 1.5221(6) 0.117(3) Uani 1 1 d . . .
H14A H -0.1565 -0.7098 1.5553 0.141 Uiso 1 1 calc R . .
C15 C 1.9423(18) -0.038(3) 2.1068(12) 0.219(14) Uani 1 1 d . . .
C16 C 1.8253(17) -0.0311(18) 2.0540(9) 0.178(7) Uani 1 1 d . . .
C17 C 1.711(2) -0.1068(19) 2.0449(8) 0.209(9) Uani 1 1 d . . .
H17A H 1.7056 -0.1516 2.0688 0.251 Uiso 1 1 calc R . .
C18 C 1.590(3) -0.115(2) 1.9930(12) 0.227(10) Uani 1 1 d . . .
H18A H 1.5066 -0.1635 1.9867 0.272 Uiso 1 1 calc R . .
C19 C 1.610(2) -0.051(2) 1.9575(11) 0.218(10) Uani 1 1 d . . .
C20 C 1.7285(18) 0.0204(16) 1.9670(8) 0.192(7) Uani 1 1 d . . .
H20A H 1.7395 0.0638 1.9417 0.231 Uiso 1 1 calc R . .
C21 C 1.8330(19) 0.0292(17) 2.0143(10) 0.204(8) Uani 1 1 d . . .
H21A H 1.9137 0.0790 2.0196 0.245 Uiso 1 1 calc R . .
C22 C 1.4885(16) -0.0643(15) 1.9076(9) 0.175(7) Uani 1 1 d . . .
H22A H 1.4039 -0.1082 1.9098 0.210 Uiso 1 1 calc R . .
C23 C 1.4928(13) -0.0218(14) 1.8647(7) 0.165(6) Uani 1 1 d . . .
H23A H 1.5767 0.0246 1.8662 0.197 Uiso 1 1 calc R . .
C24 C 1.1622(12) -0.0926(10) 1.7586(7) 0.139(5) Uani 1 1 d . . .
H24A H 1.0675 -0.1244 1.7588 0.166 Uiso 1 1 calc R . .
C25 C 1.2475(13) -0.0862(11) 1.8106(7) 0.155(5) Uani 1 1 d . . .
H25A H 1.2164 -0.1153 1.8436 0.186 Uiso 1 1 calc R . .
C26 C 1.3874(11) -0.0321(10) 1.8114(7) 0.134(4) Uani 1 1 d . . .
C27 C 1.4243(12) 0.0064(10) 1.7610(6) 0.127(4) Uani 1 1 d . . .
H27A H 1.5164 0.0428 1.7606 0.153 Uiso 1 1 calc R . .
C28 C 1.3261(9) -0.0082(8) 1.7105(5) 0.110(3) Uani 1 1 d . . .
H28A H 1.3531 0.0197 1.6765 0.132 Uiso 1 1 calc R . .
C29 C -0.4397(10) -1.1309(7) 1.6573(7) 0.104(3) Uani 1 1 d . . .
C30 C -0.3762(9) -1.0780(7) 1.6090(5) 0.088(2) Uani 1 1 d . . .
C31 C -0.2478(8) -1.0054(6) 1.6173(5) 0.087(2) Uani 1 1 d . . .
C32 C -0.1614(10) -0.9709(8) 1.6814(6) 0.099(3) Uani 1 1 d . . .
C33 C -0.2040(9) -0.9710(7) 1.5668(5) 0.089(2) Uani 1 1 d . . .
H33A H -0.1202 -0.9234 1.5723 0.107 Uiso 1 1 calc R . .
C34 C -0.2217(8) -0.9652(6) 1.4494(5) 0.077(2) Uani 1 1 d . . .
C35 C -0.2785(9) -1.0031(6) 1.5055(5) 0.085(2) Uani 1 1 d . . .
C36 C -0.4065(8) -1.0776(6) 1.5012(5) 0.082(2) Uani 1 1 d . . .
C37 C -0.5061(10) -1.1264(7) 1.4435(5) 0.088(2) Uani 1 1 d . . .
N4 N 1.9136(15) -0.1998(10) 2.2163(6) 0.177(5) Uiso 1 1 d G . .
C51 C 1.803(2) -0.1705(16) 2.2395(11) 0.166(11) Uiso 1 1 d G . .
H51A H 1.8020 -0.1117 2.2388 0.199 Uiso 1 1 calc R . .
C52 C 1.695(3) -0.229(3) 2.2638(18) 0.34(3) Uiso 1 1 d G . .
H52A H 1.6215 -0.2097 2.2793 0.403 Uiso 1 1 calc R . .
C53 C 1.697(5) -0.317(3) 2.265(3) 0.42(10) Uiso 1 1 d G . .
H53A H 1.6251 -0.3566 2.2810 0.510 Uiso 1 1 calc R . .
C54 C 1.808(5) -0.3465(17) 2.242(3) 0.34(7) Uiso 1 1 d G . .
H54A H 1.8091 -0.4054 2.2423 0.403 Uiso 1 1 calc R . .
C55 C 1.916(3) -0.2877(14) 2.2173(17) 0.32(3) Uiso 1 1 d G . .
H55A H 1.9895 -0.3073 2.2018 0.382 Uiso 1 1 calc R . .
C56 C 2.258(6) -0.236(4) 2.153(2) 0.229(18) Uiso 1 1 d . . .
H56B H 2.3150 -0.2035 2.1923 0.275 Uiso 1 1 calc R . .
H56A H 2.1980 -0.2931 2.1601 0.275 Uiso 1 1 calc R . .
C57 C 2.346(5) -0.255(3) 2.110(2) 0.232(18) Uiso 1 1 d . . .
H57A H 2.4024 -0.2876 2.1271 0.349 Uiso 1 1 calc R . .
H57B H 2.4071 -0.1991 2.1017 0.349 Uiso 1 1 calc R . .
H57C H 2.2919 -0.2911 2.0712 0.349 Uiso 1 1 calc R . .

loop_
_atom_site_aniso_label
_atom_site_aniso_U_11
_atom_site_aniso_U_22
_atom_site_aniso_U_33
_atom_site_aniso_U_23
_atom_site_aniso_U_13
_atom_site_aniso_U_12
Cu1 0.0574(7) 0.0955(10) 0.1444(13) 0.0344(8) 0.0040(7) 0.0103(6)
Cu2 0.0572(7) 0.1161(11) 0.1277(12) 0.0390(9) 0.0013(6) 0.0094(6)
Cu3 0.0972(11) 0.1791(18) 0.1376(15) 0.0226(12) -0.0111(9) 0.0351(11)
O1 0.069(3) 0.100(4) 0.135(5) 0.036(4) 0.006(3) 0.022(3)
O2 0.074(3) 0.116(5) 0.119(5) 0.034(4) -0.002(4) 0.011(3)
O3 0.115(7) 0.349(18) 0.188(10) 0.099(11) 0.002(7) 0.063(10)
O4 0.168(12) 0.227(15) 0.164(12) 0.047(10) 0.012(8) 0.025(10)
O5 0.071(4) 0.153(6) 0.128(6) 0.053(5) -0.009(4) 0.015(4)
O6 0.072(4) 0.100(4) 0.142(6) 0.036(4) 0.015(3) 0.016(3)
O7 0.118(5) 0.140(6) 0.111(5) 0.001(5) 0.002(4) 0.059(5)
O8 0.085(4) 0.129(5) 0.105(5) 0.025(4) -0.011(3) 0.026(4)
O9 0.067(3) 0.088(4) 0.132(5) 0.029(4) 0.004(3) 0.021(3)
O10 0.070(3) 0.091(4) 0.130(5) 0.034(4) 0.018(3) 0.021(3)
O11 0.070(3) 0.125(5) 0.119(6) 0.032(4) -0.002(3) 0.011(3)
O12 0.059(3) 0.075(4) 0.155(6) 0.019(4) 0.009(3) 0.011(3)
O13 0.101(5) 0.234(10) 0.128(6) 0.050(6) 0.013(4) 0.029(6)
O15 0.263(17) 0.262(17) 0.286(18) 0.004(13) -0.010(13) 0.112(15)
N1 0.071(4) 0.096(6) 0.138(8) 0.024(5) 0.012(5) 0.028(4)
N2 0.073(5) 0.142(7) 0.093(6) 0.034(5) 0.010(4) 0.036(5)
N3 0.073(4) 0.097(5) 0.086(5) 0.021(4) 0.007(4) 0.029(4)
C1 0.073(5) 0.109(7) 0.108(8) 0.034(6) 0.014(5) 0.026(5)
C2 0.073(5) 0.092(6) 0.123(8) 0.024(6) -0.001(6) 0.015(5)
C3 0.082(6) 0.119(8) 0.142(9) 0.037(7) 0.014(6) 0.012(6)
C4 0.070(5) 0.110(8) 0.158(10) 0.044(7) 0.015(6) 0.014(5)
C5 0.071(5) 0.090(7) 0.157(10) 0.032(7) 0.006(6) 0.031(5)
C6 0.079(6) 0.101(7) 0.139(9) 0.023(7) 0.007(6) 0.030(5)
C7 0.066(5) 0.111(7) 0.139(9) 0.041(6) 0.012(6) 0.021(5)
C8 0.072(6) 0.108(7) 0.163(10) 0.031(7) 0.019(6) 0.030(5)
C9 0.075(6) 0.099(7) 0.178(11) 0.030(7) 0.007(7) 0.023(5)
C10 0.071(5) 0.103(7) 0.121(8) 0.020(6) 0.006(5) 0.019(5)
C11 0.071(6) 0.104(7) 0.143(9) 0.037(6) 0.017(6) 0.017(5)
C12 0.068(5) 0.094(6) 0.134(9) 0.028(6) 0.006(6) 0.020(5)
C13 0.082(6) 0.113(8) 0.165(11) 0.039(8) -0.011(7) 0.007(6)
C14 0.096(7) 0.115(8) 0.133(9) 0.031(7) -0.006(7) 0.019(6)
C15 0.070(9) 0.35(4) 0.17(2) -0.01(2) -0.001(10) -0.003(16)
C16 0.099(10) 0.28(2) 0.150(13) 0.070(14) -0.008(9) 0.042(12)
C17 0.139(14) 0.33(3) 0.162(15) 0.001(15) -0.035(11) 0.112(18)
C18 0.21(2) 0.30(3) 0.18(2) 0.035(19) 0.010(17) 0.10(2)
C19 0.140(16) 0.34(3) 0.163(18) 0.062(19) 0.009(13) 0.059(19)
C20 0.108(11) 0.28(2) 0.172(15) 0.055(14) -0.015(10) 0.028(13)
C21 0.132(13) 0.28(2) 0.181(16) 0.077(17) -0.030(12) 0.019(13)
C22 0.115(10) 0.27(2) 0.139(13) 0.037(13) -0.031(9) 0.070(11)
C23 0.090(8) 0.28(2) 0.115(10) 0.044(12) -0.016(7) 0.042(9)
C24 0.080(6) 0.193(13) 0.127(10) 0.045(9) 0.003(7) 0.009(7)
C25 0.095(8) 0.227(15) 0.129(10) 0.066(10) -0.016(7) 0.016(8)
C26 0.073(6) 0.168(12) 0.151(11) 0.008(9) 0.005(7) 0.035(7)
C27 0.080(6) 0.183(12) 0.109(9) 0.038(8) 0.012(6) 0.021(7)
C28 0.066(5) 0.128(8) 0.118(8) 0.028(6) -0.009(5) 0.002(5)
C29 0.068(6) 0.103(7) 0.150(10) 0.036(7) 0.024(6) 0.030(5)
C30 0.072(5) 0.102(6) 0.101(7) 0.042(6) 0.020(5) 0.029(5)
C31 0.063(5) 0.094(6) 0.098(7) 0.018(5) 0.003(4) 0.016(4)
C32 0.071(5) 0.114(8) 0.113(8) 0.033(7) 0.004(5) 0.026(5)
C33 0.067(5) 0.098(6) 0.103(7) 0.029(6) 0.006(5) 0.021(4)
C34 0.054(4) 0.073(5) 0.109(7) 0.011(5) 0.001(4) 0.030(4)
C35 0.071(5) 0.082(6) 0.105(7) 0.026(5) 0.014(5) 0.024(4)
C36 0.072(5) 0.094(6) 0.082(6) 0.015(5) -0.001(4) 0.034(4)
C37 0.083(6) 0.100(7) 0.088(7) 0.019(6) 0.006(5) 0.038(5)

loop_
_atom_type_symbol
_atom_type_description
_atom_type_scat_dispersion_real
_atom_type_scat_dispersion_imag
_atom_type_scat_source
C C 0.0181 0.0091 'International Tables Vol C Tables 4.2.6.8 and 6.1.1.4'
H H 0.0000 0.0000 'International Tables Vol C Tables 4.2.6.8 and 6.1.1.4'
N N 0.0311 0.0180 'International Tables Vol C Tables 4.2.6.8 and 6.1.1.4'
O O 0.0492 0.0322 'International Tables Vol C Tables 4.2.6.8 and 6.1.1.4'
Cu Cu -1.9646 0.5888 'International Tables Vol C Tables 4.2.6.8 and 6.1.1.4'

loop_
_geom_angle_atom_site_label_1
_geom_angle_atom_site_label_2
_geom_angle_atom_site_label_3
_geom_angle
_geom_angle_site_symmetry_1
_geom_angle_site_symmetry_3
_geom_angle_publ_flag
N3 Cu1 O12 80.9(3) 2_438 2_438 ?
N3 Cu1 O6 81.3(3) 2_438 2_438 ?
O12 Cu1 O6 160.1(2) 2_438 2_438 ?
N3 Cu1 N1 178.6(4) 2_438 . ?
O12 Cu1 N1 98.3(4) 2_438 . ?
O6 Cu1 N1 99.3(4) 2_438 . ?
N3 Cu1 O10 96.0(3) 2_438 . ?
O12 Cu1 O10 92.7(2) 2_438 . ?
O6 Cu1 O10 97.9(3) 2_438 . ?
N1 Cu1 O10 85.1(3) . . ?
N2 Cu2 O9 100.4(3) . 2_648 ?
N2 Cu2 O1 160.8(3) . . ?
O9 Cu2 O1 95.1(3) 2_648 . ?
N2 Cu2 O2 98.4(3) . . ?
O9 Cu2 O2 158.4(3) 2_648 . ?
O1 Cu2 O2 64.5(3) . . ?
N2 Cu2 O8 90.1(3) . 1_665 ?
O9 Cu2 O8 96.0(3) 2_648 1_665 ?
O1 Cu2 O8 99.5(2) . 1_665 ?
O2 Cu2 O8 94.4(3) . 1_665 ?
N2 Cu2 C1 130.6(4) . . ?
O9 Cu2 C1 127.1(3) 2_648 . ?
O1 Cu2 C1 32.1(3) . . ?
O2 Cu2 C1 32.4(3) . . ?
O8 Cu2 C1 96.8(3) 1_665 . ?
O4 Cu3 N4 86.4(7) . . ?
O4 Cu3 O13 93.9(6) . . ?
N4 Cu3 O13 172.8(5) . . ?
O4 Cu3 O7 169.5(7) . 2_749 ?
N4 Cu3 O7 93.1(5) . 2_749 ?
O13 Cu3 O7 85.4(4) . 2_749 ?
O4 Cu3 O15 96.6(8) . . ?
N4 Cu3 O15 96.2(7) . . ?
O13 Cu3 O15 90.9(6) . . ?
O7 Cu3 O15 93.9(6) 2_749 . ?
C1 O1 Cu2 88.6(6) . . ?
C1 O2 Cu2 87.7(6) . . ?
C15 O4 Cu3 125.8(19) . . ?
C29 O6 Cu1 115.3(7) . 2_438 ?
C32 O7 Cu3 107.3(7) . 2_749 ?
C32 O8 Cu2 140.6(7) . 1_445 ?
C34 O9 Cu2 104.0(6) . 2_648 ?
C34 O10 Cu1 150.4(6) . . ?
C37 O12 Cu1 113.9(6) . 2_438 ?
C56 O15 Cu3 133(3) . . ?
C10 N1 C14 122.0(9) . . ?
C10 N1 Cu1 122.5(8) . . ?
C14 N1 Cu1 114.7(8) . . ?
C28 N2 C24 115.2(9) . . ?
C28 N2 Cu2 124.4(8) . . ?
C24 N2 Cu2 120.4(7) . . ?
C36 N3 C30 126.9(8) . . ?
C36 N3 Cu1 116.9(6) . 2_438 ?
C30 N3 Cu1 116.2(6) . 2_438 ?
O1 C1 O2 119.0(9) . . ?
O1 C1 C2 120.7(10) . . ?
O2 C1 C2 120.2(10) . . ?
O1 C1 Cu2 59.2(5) . . ?
O2 C1 Cu2 59.9(5) . . ?
C2 C1 Cu2 172.9(7) . . ?
C7 C2 C3 120.9(9) . . ?
C7 C2 C1 122.0(10) . . ?
C3 C2 C1 117.0(10) . . ?
C4 C3 C2 116.6(11) . . ?
C5 C4 C3 122.1(11) . . ?
C4 C5 C6 119.8(10) . . ?
C4 C5 C9 117.0(11) . . ?
C6 C5 C9 123.2(12) . . ?
C5 C6 C7 119.4(11) . . ?
C2 C7 C6 121.1(11) . . ?
C9 C8 C12 124.7(12) . . ?
C8 C9 C5 127.6(12) . . ?
N1 C10 C11 123.7(11) . . ?
C10 C11 C12 119.6(11) . . ?
C11 C12 C13 119.0(9) . . ?
C11 C12 C8 121.9(11) . . ?
C13 C12 C8 119.0(10) . . ?
C12 C13 C14 117.5(11) . . ?
N1 C14 C13 118.2(11) . . ?
O4 C15 O3 133(2) . . ?
O4 C15 C16 126(2) . . ?
O3 C15 C16 100(3) . . ?
C17 C16 C21 118.9(17) . . ?
C17 C16 C15 110(2) . . ?
C21 C16 C15 131(2) . . ?
C16 C17 C18 117(2) . . ?
C19 C18 C17 118(3) . . ?
C20 C19 C18 122(2) . . ?
C20 C19 C22 123(3) . . ?
C18 C19 C22 115(3) . . ?
C19 C20 C21 120(2) . . ?
C20 C21 C16 124(2) . . ?
C23 C22 C19 125(2) . . ?
C22 C23 C26 130.6(17) . . ?
N2 C24 C25 128.3(11) . . ?
C24 C25 C26 114.9(13) . . ?
C27 C26 C25 118.7(12) . . ?
C27 C26 C23 120.9(12) . . ?
C25 C26 C23 120.4(15) . . ?
C26 C27 C28 119.7(11) . . ?
N2 C28 C27 123.0(11) . . ?
O5 C29 O6 124.2(10) . . ?
O5 C29 C30 123.7(9) . . ?
O6 C29 C30 112.1(11) . . ?
N3 C30 C31 117.6(8) . . ?
N3 C30 C29 114.7(9) . . ?
C31 C30 C29 127.6(10) . . ?
C33 C31 C30 118.4(9) . . ?
C33 C31 C32 121.3(8) . . ?
C30 C31 C32 120.3(9) . . ?
O7 C32 O8 124.0(10) . . ?
O7 C32 C31 121.0(9) . . ?
O8 C32 C31 114.7(11) . . ?
C31 C33 C35 123.3(8) . . ?
O10 C34 O9 126.0(9) . . ?
O10 C34 C35 116.0(8) . . ?
O9 C34 C35 117.9(8) . . ?
C33 C35 C36 114.6(8) . . ?
C33 C35 C34 121.5(8) . . ?
C36 C35 C34 123.9(8) . . ?
N3 C36 C35 119.1(8) . . ?
N3 C36 C37 113.5(9) . . ?
C35 C36 C37 127.3(9) . . ?
O11 C37 O12 125.3(9) . . ?
O11 C37 C36 120.5(9) . . ?
O12 C37 C36 114.1(9) . . ?
C51 N4 C55 120.00(7) . . ?
C51 N4 Cu3 111.8(14) . . ?
C55 N4 Cu3 127.5(14) . . ?
C52 C51 N4 120.0 . . ?
C51 C52 C53 120.0 . . ?
C54 C53 C52 120.00(7) . . ?
C55 C54 C53 120.0 . . ?
C54 C55 N4 120.0 . . ?
C57 C56 O15 118(4) . . ?

loop_
_geom_bond_atom_site_label_1
_geom_bond_atom_site_label_2
_geom_bond_distance
_geom_bond_site_symmetry_2
_geom_bond_publ_flag
Cu1 N3 1.929(7) 2_438 ?
Cu1 O12 1.981(7) 2_438 ?
Cu1 O6 1.977(7) 2_438 ?
Cu1 N1 1.988(8) . ?
Cu1 O10 2.249(7) . ?
Cu2 N2 1.979(8) . ?
Cu2 O9 2.024(6) 2_648 ?
Cu2 O1 2.043(6) . ?
Cu2 O2 2.058(6) . ?
Cu2 O8 2.162(8) 1_665 ?
Cu2 C1 2.376(10) . ?
Cu3 O4 1.892(17) . ?
Cu3 N4 1.958(14) . ?
Cu3 O13 1.967(10) . ?
Cu3 O7 2.012(8) 2_749 ?
Cu3 O15 2.253(18) . ?
O1 C1 1.264(11) . ?
O2 C1 1.275(11) . ?
O3 C15 1.42(3) . ?
O4 C15 1.12(4) . ?
O5 C29 1.249(13) . ?
O6 C29 1.328(12) . ?
O6 Cu1 1.977(7) 2_438 ?
O7 C32 1.234(12) . ?
O7 Cu3 2.012(8) 2_749 ?
O8 C32 1.281(12) . ?
O8 Cu2 2.162(8) 1_445 ?
O9 C34 1.232(10) . ?
O9 Cu2 2.024(6) 2_648 ?
O10 C34 1.222(10) . ?
O11 C37 1.244(11) . ?
O12 C37 1.309(11) . ?
O12 Cu1 1.981(7) 2_438 ?
O15 C56 1.34(5) . ?
N1 C10 1.302(13) . ?
N1 C14 1.326(13) . ?
N2 C28 1.316(12) . ?
N2 C24 1.304(14) . ?
N3 C36 1.291(11) . ?
N3 C30 1.306(11) . ?
N3 Cu1 1.929(7) 2_438 ?
C1 C2 1.489(14) . ?
C2 C7 1.323(14) . ?
C2 C3 1.421(14) . ?
C3 C4 1.403(14) . ?
C4 C5 1.359(15) . ?
C5 C6 1.364(15) . ?
C5 C9 1.490(15) . ?
C6 C7 1.412(14) . ?
C8 C9 1.338(16) . ?
C8 C12 1.471(14) . ?
C10 C11 1.371(13) . ?
C11 C12 1.352(14) . ?
C12 C13 1.425(15) . ?
C13 C14 1.477(15) . ?
C15 C16 1.62(3) . ?
C16 C17 1.36(3) . ?
C16 C21 1.37(2) . ?
C17 C18 1.56(3) . ?
C18 C19 1.35(3) . ?
C19 C20 1.35(3) . ?
C19 C22 1.51(3) . ?
C20 C21 1.37(2) . ?
C22 C23 1.22(2) . ?
C23 C26 1.466(19) . ?
C24 C25 1.338(16) . ?
C25 C26 1.402(17) . ?
C26 C27 1.350(17) . ?
C27 C28 1.361(14) . ?
C29 C30 1.495(14) . ?
C30 C31 1.423(12) . ?
C31 C33 1.333(12) . ?
C31 C32 1.509(14) . ?
C33 C35 1.411(13) . ?
C34 C35 1.500(13) . ?
C35 C36 1.443(12) . ?
C36 C37 1.485(13) . ?
N4 C51 1.3900 . ?
N4 C55 1.3900 . ?
C51 C52 1.3900 . ?
C52 C53 1.3900(12) . ?
C53 C54 1.3900 . ?
C54 C55 1.3900(11) . ?
C56 C57 1.36(5) . ?
